data_4086041
loop_
_publ_author_name
'Younis, Fadi M.'
'Krieck, Sven'
'G\"orls, Helmar'
'Westerhausen, Matthias'

_publ_section_title
;
 s-Block-Metal-Mediated Hydroamination of Diphenylbutadiyne with Primary
 Arylamines Using a Dipotassium Tetrakis(amino)calciate Precatalyst
;
_journal_issue 14
_journal_name_full Organometallics
_journal_page_first 3577
_journal_paper_doi 10.1021/acs.organomet.5b00449
_journal_volume 34
_journal_year 2015
_chemical_formula_moiety 'C25 H23 N'
_chemical_formula_sum 'C25 H23 N'
_chemical_formula_weight 337.44
_chemical_name_systematic
; 
 ? 
;
_space_group_IT_number 14
_symmetry_cell_setting monoclinic
_symmetry_space_group_name_Hall '-P 2ybc'
_symmetry_space_group_name_H-M 'P 1 21/c 1'
_atom_sites_solution_hydrogens difmap
_atom_sites_solution_primary direct
_atom_sites_solution_secondary difmap
_audit_creation_method SHELXL-97
_cell_angle_alpha 90
_cell_angle_beta 90.961(2)
_cell_angle_gamma 90
_cell_formula_units_Z 4
_cell_length_a 10.3205(3)
_cell_length_b 7.1043(2)
_cell_length_c 26.1856(8)
_cell_measurement_temperature 133(2)
_cell_volume 1919.66(10)
_computing_cell_refinement DENZO
_computing_data_collection COLLECT
_computing_data_reduction DENZO
_computing_molecular_graphics SHELXTL/PC
_computing_publication_material SHELXL-97
_computing_structure_refinement 'SHELXL-97 (Sheldrick, 2008)'
_computing_structure_solution 'SHELXS-97 (Sheldrick, 2008)'
_diffrn_ambient_temperature 133(2)
_diffrn_measured_fraction_theta_full 0.983
_diffrn_measured_fraction_theta_max 0.983
_diffrn_measurement_device_type KappaCCD
_diffrn_measurement_method 'phi- + omega-scan'
_diffrn_radiation_monochromator graphite
_diffrn_radiation_source 'fine-focus sealed tube'
_diffrn_radiation_type MoK\a
_diffrn_radiation_wavelength 0.71073
_diffrn_reflns_av_R_equivalents 0.0367
_diffrn_reflns_av_sigmaI/netI 0.0321
_diffrn_reflns_limit_h_max 13
_diffrn_reflns_limit_h_min -13
_diffrn_reflns_limit_k_max 9
_diffrn_reflns_limit_k_min -9
_diffrn_reflns_limit_l_max 30
_diffrn_reflns_limit_l_min -33
_diffrn_reflns_number 12398
_diffrn_reflns_theta_full 27.10
_diffrn_reflns_theta_max 27.10
_diffrn_reflns_theta_min 1.97
_exptl_absorpt_coefficient_mu 0.067
_exptl_absorpt_correction_T_max 0.7456
_exptl_absorpt_correction_T_min 0.6864
_exptl_absorpt_correction_type multi-scan
_exptl_absorpt_process_details 'SADABS, Bruker-AXS, 2002'
_exptl_crystal_colour colourless
_exptl_crystal_density_diffrn 1.168
_exptl_crystal_density_method 'not measured'
_exptl_crystal_description prism
_exptl_crystal_F_000 720
_exptl_crystal_size_max 0.034
_exptl_crystal_size_mid 0.032
_exptl_crystal_size_min 0.028
_refine_diff_density_max 0.208
_refine_diff_density_min -0.230
_refine_diff_density_rms 0.042
_refine_ls_extinction_method none
_refine_ls_goodness_of_fit_ref 1.087
_refine_ls_hydrogen_treatment refall
_refine_ls_matrix_type full
_refine_ls_number_parameters 327
_refine_ls_number_reflns 4156
_refine_ls_number_restraints 0
_refine_ls_restrained_S_all 1.087
_refine_ls_R_factor_all 0.0608
_refine_ls_R_factor_gt 0.0499
_refine_ls_shift/su_max 0.000
_refine_ls_shift/su_mean 0.000
_refine_ls_structure_factor_coef Fsqd
_refine_ls_weighting_details 'calc w=1/[\s^2^(Fo^2^)+(0.0300P)^2^+1.1895P] where P=(Fo^2^+2Fc^2^)/3'
_refine_ls_weighting_scheme calc
_refine_ls_wR_factor_gt 0.1051
_refine_ls_wR_factor_ref 0.1110
_reflns_number_gt 3539
_reflns_number_total 4156
_reflns_threshold_expression >2sigma(I)
_cod_data_source_file om5b00449_si_002.cif
_cod_data_source_block FO5500
_cod_depositor_comments 'Adding full bibliography for 4086038--4086042.cif.'
_cod_original_sg_symbol_H-M 'P 21/c'
_cod_database_code 4086041

loop_
_symmetry_equiv_pos_as_xyz
'x, y, z'
'-x, y+1/2, -z+1/2'
'-x, -y, -z'
'x, -y-1/2, z-1/2'

loop_
_atom_site_label
_atom_site_type_symbol
_atom_site_fract_x
_atom_site_fract_y
_atom_site_fract_z
_atom_site_U_iso_or_equiv
_atom_site_adp_type
_atom_site_occupancy
_atom_site_symmetry_multiplicity
_atom_site_calc_flag
N1 N 0.57484(11) 0.38941(17) 0.34772(4) 0.0186(3) Uani 1 1 d
C1 C 0.62355(14) 0.2556(2) 0.31436(5) 0.0204(3) Uani 1 1 d
C2 C 0.52019(15) 0.1842(2) 0.28634(6) 0.0245(3) Uani 1 1 d
H2 H 0.5279(17) 0.084(3) 0.2601(7) 0.028(5) Uiso 1 1 d
C3 C 0.40699(15) 0.2741(2) 0.30293(6) 0.0232(3) Uani 1 1 d
H3 H 0.3183(17) 0.256(2) 0.2893(7) 0.027(5) Uiso 1 1 d
C4 C 0.44108(14) 0.4017(2) 0.34045(6) 0.0199(3) Uani 1 1 d
C5 C 0.35580(14) 0.5347(2) 0.36652(5) 0.0208(3) Uani 1 1 d
C6 C 0.22632(15) 0.4818(2) 0.37337(6) 0.0254(3) Uani 1 1 d
H6 H 0.1979(17) 0.355(3) 0.3620(7) 0.030(5) Uiso 1 1 d
C7 C 0.13710(16) 0.6034(3) 0.39455(7) 0.0297(4) Uani 1 1 d
H7 H 0.0447(19) 0.561(3) 0.3982(7) 0.039(5) Uiso 1 1 d
C8 C 0.17577(16) 0.7812(2) 0.41046(7) 0.0309(4) Uani 1 1 d
H8 H 0.1142(18) 0.868(3) 0.4263(7) 0.035(5) Uiso 1 1 d
C9 C 0.30342(17) 0.8375(2) 0.40377(7) 0.0331(4) Uani 1 1 d
H9 H 0.3317(19) 0.964(3) 0.4140(8) 0.044(6) Uiso 1 1 d
C10 C 0.39267(16) 0.7167(2) 0.38179(7) 0.0276(4) Uani 1 1 d
H10 H 0.4815(18) 0.765(3) 0.3765(7) 0.032(5) Uiso 1 1 d
C11 C 0.64805(13) 0.4847(2) 0.38743(5) 0.0181(3) Uani 1 1 d
C12 C 0.63769(14) 0.4209(2) 0.43786(6) 0.0211(3) Uani 1 1 d
C13 C 0.70851(16) 0.5160(2) 0.47577(6) 0.0252(3) Uani 1 1 d
H13 H 0.7028(16) 0.472(2) 0.5107(7) 0.026(4) Uiso 1 1 d
C14 C 0.78825(15) 0.6686(2) 0.46421(6) 0.0250(3) Uani 1 1 d
C15 C 0.79666(14) 0.7253(2) 0.41348(6) 0.0216(3) Uani 1 1 d
H15 H 0.8508(16) 0.831(2) 0.4048(6) 0.023(4) Uiso 1 1 d
C16 C 0.72774(13) 0.6352(2) 0.37435(5) 0.0189(3) Uani 1 1 d
C17 C 0.55571(18) 0.2519(2) 0.45071(7) 0.0297(4) Uani 1 1 d
H17C H 0.5672(19) 0.217(3) 0.4859(8) 0.044(6) Uiso 1 1 d
H17B H 0.462(2) 0.278(3) 0.4442(8) 0.052(6) Uiso 1 1 d
H17A H 0.582(2) 0.142(3) 0.4287(9) 0.062(7) Uiso 1 1 d
C18 C 0.8652(2) 0.7689(3) 0.50576(8) 0.0408(5) Uani 1 1 d
H18C H 0.822(2) 0.768(3) 0.5391(10) 0.065(7) Uiso 1 1 d
H18B H 0.887(2) 0.895(4) 0.4953(10) 0.073(8) Uiso 1 1 d
H18A H 0.951(3) 0.705(4) 0.5120(11) 0.092(10) Uiso 1 1 d
C19 C 0.73795(17) 0.7007(2) 0.31977(6) 0.0243(3) Uani 1 1 d
H19C H 0.7542(18) 0.595(3) 0.2972(7) 0.037(5) Uiso 1 1 d
H19B H 0.805(2) 0.796(3) 0.3162(7) 0.042(6) Uiso 1 1 d
H19A H 0.653(2) 0.759(3) 0.3081(8) 0.053(6) Uiso 1 1 d
C20 C 0.76186(14) 0.2060(2) 0.31025(6) 0.0204(3) Uani 1 1 d
C21 C 0.84785(15) 0.1945(2) 0.35221(6) 0.0225(3) Uani 1 1 d
H21 H 0.8189(16) 0.224(2) 0.3861(7) 0.024(4) Uiso 1 1 d
C22 C 0.97478(15) 0.1353(2) 0.34571(7) 0.0258(3) Uani 1 1 d
H22 H 1.0326(18) 0.129(3) 0.3761(7) 0.035(5) Uiso 1 1 d
C23 C 1.01926(15) 0.0843(2) 0.29794(7) 0.0288(4) Uani 1 1 d
H23 H 1.1099(19) 0.040(3) 0.2943(7) 0.036(5) Uiso 1 1 d
C24 C 0.93539(16) 0.0968(2) 0.25585(7) 0.0285(4) Uani 1 1 d
H24 H 0.9663(18) 0.062(3) 0.2222(8) 0.036(5) Uiso 1 1 d
C25 C 0.80879(15) 0.1581(2) 0.26179(6) 0.0242(3) Uani 1 1 d
H25 H 0.7519(18) 0.169(3) 0.2312(7) 0.035(5) Uiso 1 1 d

loop_
_atom_site_aniso_label
_atom_site_aniso_U_11
_atom_site_aniso_U_22
_atom_site_aniso_U_33
_atom_site_aniso_U_23
_atom_site_aniso_U_13
_atom_site_aniso_U_12
N1 0.0194(6) 0.0188(6) 0.0177(6) -0.0016(5) -0.0008(5) -0.0015(5)
C1 0.0248(8) 0.0182(7) 0.0182(7) -0.0009(5) -0.0006(6) -0.0006(6)
C2 0.0276(8) 0.0232(7) 0.0227(8) -0.0051(6) -0.0028(6) -0.0017(6)
C3 0.0213(7) 0.0260(8) 0.0222(7) -0.0021(6) -0.0037(6) -0.0026(6)
C4 0.0184(7) 0.0213(7) 0.0198(7) 0.0016(6) -0.0012(5) -0.0023(6)
C5 0.0208(7) 0.0237(7) 0.0177(7) 0.0016(6) -0.0014(5) 0.0000(6)
C6 0.0225(8) 0.0286(8) 0.0249(8) -0.0001(6) -0.0015(6) -0.0029(6)
C7 0.0211(8) 0.0371(9) 0.0308(9) 0.0019(7) 0.0012(6) 0.0015(7)
C8 0.0267(8) 0.0331(9) 0.0330(9) -0.0013(7) 0.0023(7) 0.0105(7)
C9 0.0283(9) 0.0255(8) 0.0453(11) -0.0057(7) -0.0026(8) 0.0024(7)
C10 0.0231(8) 0.0238(8) 0.0359(9) -0.0016(7) -0.0008(7) -0.0007(6)
C11 0.0173(7) 0.0183(7) 0.0188(7) -0.0027(5) -0.0018(5) 0.0004(5)
C12 0.0221(7) 0.0208(7) 0.0204(7) -0.0007(6) 0.0014(6) -0.0012(6)
C13 0.0293(8) 0.0291(8) 0.0172(7) 0.0002(6) 0.0011(6) -0.0030(7)
C14 0.0249(8) 0.0267(8) 0.0233(8) -0.0049(6) -0.0024(6) -0.0033(6)
C15 0.0199(7) 0.0195(7) 0.0255(8) -0.0018(6) 0.0018(6) -0.0029(6)
C16 0.0184(7) 0.0186(7) 0.0198(7) -0.0007(6) 0.0012(5) 0.0015(5)
C17 0.0350(10) 0.0298(9) 0.0242(8) 0.0041(7) 0.0005(7) -0.0097(7)
C18 0.0487(12) 0.0458(11) 0.0277(10) -0.0077(8) -0.0056(9) -0.0209(10)
C19 0.0297(8) 0.0217(7) 0.0215(8) 0.0022(6) 0.0008(6) -0.0040(6)
C20 0.0234(7) 0.0142(6) 0.0235(7) -0.0004(6) 0.0001(6) -0.0013(5)
C21 0.0257(8) 0.0171(7) 0.0247(8) -0.0004(6) 0.0001(6) -0.0010(6)
C22 0.0243(8) 0.0197(7) 0.0334(9) 0.0001(6) -0.0035(7) -0.0024(6)
C23 0.0207(8) 0.0237(8) 0.0422(10) -0.0006(7) 0.0053(7) -0.0012(6)
C24 0.0296(8) 0.0244(8) 0.0316(9) -0.0032(7) 0.0069(7) -0.0032(7)
C25 0.0269(8) 0.0211(7) 0.0245(8) -0.0007(6) 0.0016(6) -0.0031(6)

loop_
_atom_type_symbol
_atom_type_description
_atom_type_scat_dispersion_real
_atom_type_scat_dispersion_imag
_atom_type_scat_source
C C 0.0033 0.0016 'International Tables Vol C Tables 4.2.6.8 and 6.1.1.4'
H H 0.0000 0.0000 'International Tables Vol C Tables 4.2.6.8 and 6.1.1.4'
N N 0.0061 0.0033 'International Tables Vol C Tables 4.2.6.8 and 6.1.1.4'

loop_
_geom_angle_atom_site_label_1
_geom_angle_atom_site_label_2
_geom_angle_atom_site_label_3
_geom_angle
C1 N1 C4 108.96(12)
C1 N1 C11 125.64(12)
C4 N1 C11 125.05(12)
C2 C1 N1 107.49(13)
C2 C1 C20 127.80(14)
N1 C1 C20 124.69(13)
C1 C2 C3 107.89(13)
C1 C2 H2 124.1(10)
C3 C2 H2 128.0(10)
C4 C3 C2 108.39(13)
C4 C3 H3 124.5(11)
C2 C3 H3 127.0(11)
C3 C4 N1 107.26(13)
C3 C4 C5 127.39(13)
N1 C4 C5 125.28(13)
C6 C5 C10 117.69(14)
C6 C5 C4 117.83(13)
C10 C5 C4 124.31(14)
C7 C6 C5 121.68(15)
C7 C6 H6 119.4(11)
C5 C6 H6 118.9(11)
C6 C7 C8 119.89(15)
C6 C7 H7 119.3(11)
C8 C7 H7 120.8(11)
C7 C8 C9 119.52(16)
C7 C8 H8 121.0(11)
C9 C8 H8 119.5(11)
C10 C9 C8 120.66(16)
C10 C9 H9 118.8(12)
C8 C9 H9 120.5(12)
C9 C10 C5 120.52(15)
C9 C10 H10 117.6(11)
C5 C10 H10 121.8(11)
C16 C11 C12 122.25(13)
C16 C11 N1 119.09(13)
C12 C11 N1 118.65(13)
C13 C12 C11 117.76(14)
C13 C12 C17 120.97(14)
C11 C12 C17 121.26(13)
C12 C13 C14 121.62(14)
C12 C13 H13 118.5(10)
C14 C13 H13 119.9(10)
C15 C14 C13 118.53(14)
C15 C14 C18 120.58(15)
C13 C14 C18 120.88(15)
C14 C15 C16 121.95(14)
C14 C15 H15 119.7(10)
C16 C15 H15 118.3(10)
C15 C16 C11 117.88(13)
C15 C16 C19 120.78(13)
C11 C16 C19 121.33(13)
C12 C17 H17C 110.9(12)
C12 C17 H17B 111.0(13)
H17C C17 H17B 108.4(18)
C12 C17 H17A 109.5(14)
H17C C17 H17A 108.7(18)
H17B C17 H17A 108.2(18)
C14 C18 H18C 113.1(14)
C14 C18 H18B 111.0(15)
H18C C18 H18B 112(2)
C14 C18 H18A 110.8(17)
H18C C18 H18A 105(2)
H18B C18 H18A 105(2)
C16 C19 H19C 110.8(11)
C16 C19 H19B 111.5(12)
H19C C19 H19B 110.2(16)
C16 C19 H19A 109.7(13)
H19C C19 H19A 106.9(16)
H19B C19 H19A 107.6(17)
C21 C20 C25 117.98(14)
C21 C20 C1 123.82(14)
C25 C20 C1 118.12(13)
C22 C21 C20 120.47(15)
C22 C21 H21 119.1(10)
C20 C21 H21 120.4(10)
C23 C22 C21 121.10(15)
C23 C22 H22 120.6(11)
C21 C22 H22 118.3(11)
C22 C23 C24 119.09(15)
C22 C23 H23 119.8(11)
C24 C23 H23 121.1(11)
C25 C24 C23 120.31(16)
C25 C24 H24 120.2(11)
C23 C24 H24 119.5(11)
C24 C25 C20 121.04(15)
C24 C25 H25 118.9(11)
C20 C25 H25 120.1(11)

loop_
_geom_bond_atom_site_label_1
_geom_bond_atom_site_label_2
_geom_bond_distance
N1 C1 1.3906(18)
N1 C4 1.3931(18)
N1 C11 1.4437(17)
C1 C2 1.381(2)
C1 C20 1.476(2)
C2 C3 1.407(2)
C2 H2 0.991(18)
C3 C4 1.378(2)
C3 H3 0.984(18)
C4 C5 1.468(2)
C5 C6 1.403(2)
C5 C10 1.404(2)
C6 C7 1.385(2)
C6 H6 0.991(19)
C7 C8 1.387(2)
C7 H7 1.01(2)
C8 C9 1.391(2)
C8 H8 0.98(2)
C9 C10 1.391(2)
C9 H9 0.98(2)
C10 H10 0.991(19)
C11 C16 1.395(2)
C11 C12 1.402(2)
C12 C13 1.397(2)
C12 C17 1.510(2)
C13 C14 1.397(2)
C13 H13 0.970(18)
C14 C15 1.393(2)
C14 C18 1.514(2)
C15 C16 1.393(2)
C15 H15 0.966(18)
C16 C19 1.508(2)
C17 H17C 0.96(2)
C17 H17B 1.00(2)
C17 H17A 1.01(2)
C18 H18C 0.99(3)
C18 H18B 0.96(3)
C18 H18A 1.01(3)
C19 H19C 0.97(2)
C19 H19B 0.98(2)
C19 H19A 1.02(2)
C20 C21 1.403(2)
C20 C25 1.408(2)
C21 C22 1.389(2)
C21 H21 0.965(18)
C22 C23 1.388(2)
C22 H22 0.987(19)
C23 C24 1.393(2)
C23 H23 0.994(19)
C24 C25 1.388(2)
C24 H24 0.97(2)
C25 H25 0.988(19)
